data_7110205
loop_
_publ_author_name
'Kazuhiro Hata'
'Zhiheng He'
'Constantin Gabriel Daniliuc'
'Kenichiro Itami'
'Armido Studer'

_publ_section_title
;
 Synthesis of dihydrobenzo[b]furans by diastereoselective acyloxyarylation
;
_journal_name_full Chem.Commun.
_journal_page_first 463
_journal_paper_doi 10.1039/c3cc47350c
_journal_volume 50
_journal_year 2014
_chemical_formula_sum 'C20 H22 O3'
_chemical_formula_weight 310.38
_chemical_name_systematic
; 
 ? 
;
_space_group_IT_number 14
_symmetry_cell_setting monoclinic
_symmetry_space_group_name_Hall '-P 2ybc'
_symmetry_space_group_name_H-M 'P 1 21/c 1'
_atom_sites_solution_hydrogens geom
_atom_sites_solution_primary direct
_atom_sites_solution_secondary difmap
_audit_creation_method SHELXL-97
_cell_angle_alpha 90.00
_cell_angle_beta 101.3940(10)
_cell_angle_gamma 90.00
_cell_formula_units_Z 4
_cell_length_a 12.99680(10)
_cell_length_b 13.43520(10)
_cell_length_c 10.00760(10)
_cell_measurement_reflns_used 2920
_cell_measurement_temperature 223(2)
_cell_measurement_theta_max 68.25
_cell_measurement_theta_min 0.88
_cell_volume 1713.03(3)
_computing_cell_refinement 'Collect (Nonius B.V., 1998)'
_computing_data_collection 'Collect (Nonius B.V., 1998)'
_computing_data_reduction 'Denzo-SMN (Otwinowski & Minor, 1997)'
_computing_molecular_graphics 'XP (BrukerAXS, 2000)'
_computing_publication_material 'SHELXL-97 (Sheldrick, 1997)'
_computing_structure_refinement 'SHELXL-97 (Sheldrick, 1997)'
_computing_structure_solution 'SHELXS-97 (Sheldrick, 1990)'
_diffrn_ambient_temperature 223(2)
_diffrn_measured_fraction_theta_full 0.974
_diffrn_measured_fraction_theta_max 0.975
_diffrn_measurement_device_type 'Nonius KappaCCD APEXII'
_diffrn_measurement_method '\w and \f scans'
_diffrn_radiation_monochromator graphite
_diffrn_radiation_source 'fine-focus sealed tube'
_diffrn_radiation_type CuK\a
_diffrn_radiation_wavelength 1.54178
_diffrn_reflns_av_R_equivalents 0.040
_diffrn_reflns_av_sigmaI/netI 0.0225
_diffrn_reflns_limit_h_max 15
_diffrn_reflns_limit_h_min -15
_diffrn_reflns_limit_k_max 0
_diffrn_reflns_limit_k_min -15
_diffrn_reflns_limit_l_max 11
_diffrn_reflns_limit_l_min 0
_diffrn_reflns_number 13135
_diffrn_reflns_theta_full 67.21
_diffrn_reflns_theta_max 67.21
_diffrn_reflns_theta_min 4.78
_exptl_absorpt_coefficient_mu 0.636
_exptl_absorpt_correction_T_max 0.9391
_exptl_absorpt_correction_T_min 0.8321
_exptl_absorpt_correction_type multi-scan
_exptl_absorpt_process_details 'Denzo (Otwinowski, Borek, Majewski & Minor, 2003)'
_exptl_crystal_colour colourless
_exptl_crystal_density_diffrn 1.203
_exptl_crystal_density_method 'not measured'
_exptl_crystal_description prism
_exptl_crystal_F_000 664
_exptl_crystal_size_max 0.30
_exptl_crystal_size_mid 0.23
_exptl_crystal_size_min 0.10
_refine_diff_density_max 0.203
_refine_diff_density_min -0.193
_refine_diff_density_rms 0.031
_refine_ls_extinction_method none
_refine_ls_goodness_of_fit_ref 1.052
_refine_ls_hydrogen_treatment constr
_refine_ls_matrix_type full
_refine_ls_number_parameters 210
_refine_ls_number_reflns 2981
_refine_ls_number_restraints 0
_refine_ls_restrained_S_all 1.052
_refine_ls_R_factor_all 0.0495
_refine_ls_R_factor_gt 0.0455
_refine_ls_shift/su_max 0.000
_refine_ls_shift/su_mean 0.000
_refine_ls_structure_factor_coef Fsqd
_refine_ls_weighting_details 'calc w=1/[\s^2^(Fo^2^)+(0.0603P)^2^+0.4560P] where P=(Fo^2^+2Fc^2^)/3'
_refine_ls_weighting_scheme calc
_refine_ls_wR_factor_gt 0.1180
_refine_ls_wR_factor_ref 0.1221
_reflns_number_gt 2678
_reflns_number_total 2981
_reflns_threshold_expression >2sigma(I)
_cod_data_source_file c3cc47350c.txt
_cod_data_source_block stu7111
_cod_original_sg_symbol_H-M P21/c
_cod_database_code 7110205

loop_
_symmetry_equiv_pos_as_xyz
'x, y, z'
'-x, y+1/2, -z+1/2'
'-x, -y, -z'
'x, -y-1/2, z-1/2'

loop_
_atom_site_label
_atom_site_type_symbol
_atom_site_fract_x
_atom_site_fract_y
_atom_site_fract_z
_atom_site_U_iso_or_equiv
_atom_site_adp_type
_atom_site_occupancy
_atom_site_symmetry_multiplicity
_atom_site_calc_flag
_atom_site_refinement_flags
O1 O 0.34645(7) 0.54182(8) 0.53045(10) 0.0462(3) Uani 1 1 d .
O2 O 0.12983(8) 0.66319(8) 0.42937(10) 0.0460(3) Uani 1 1 d .
O3 O 0.01127(9) 0.65864(10) 0.56568(12) 0.0625(3) Uani 1 1 d .
C1 C 0.25101(10) 0.54876(11) 0.58788(14) 0.0415(3) Uani 1 1 d .
C2 C 0.15982(11) 0.56025(11) 0.46171(14) 0.0430(3) Uani 1 1 d .
H2 H 0.0985 0.5191 0.4710 0.052 Uiso 1 1 calc R
C3 C 0.20948(11) 0.52407(11) 0.34818(14) 0.0432(3) Uani 1 1 d .
C4 C 0.31676(11) 0.51889(11) 0.39543(14) 0.0431(3) Uani 1 1 d .
C5 C 0.38611(13) 0.49549(12) 0.31125(16) 0.0520(4) Uani 1 1 d .
H5 H 0.4589 0.4917 0.3448 0.062 Uiso 1 1 calc R
C6 C 0.34320(15) 0.47796(13) 0.17582(17) 0.0587(4) Uani 1 1 d .
H6 H 0.3879 0.4627 0.1154 0.070 Uiso 1 1 calc R
C7 C 0.23580(15) 0.48230(14) 0.12657(17) 0.0618(5) Uani 1 1 d .
H7 H 0.2089 0.4693 0.0340 0.074 Uiso 1 1 calc R
C8 C 0.16788(13) 0.50560(12) 0.21249(16) 0.0530(4) Uani 1 1 d .
H8 H 0.0951 0.5088 0.1792 0.064 Uiso 1 1 calc R
C9 C 0.05302(12) 0.70249(13) 0.48602(16) 0.0501(4) Uani 1 1 d .
C10 C 0.03030(15) 0.80653(14) 0.43691(19) 0.0646(5) Uani 1 1 d .
H10A H -0.0388 0.8259 0.4505 0.097 Uiso 1 1 calc R
H10B H 0.0323 0.8103 0.3407 0.097 Uiso 1 1 calc R
H10C H 0.0826 0.8511 0.4876 0.097 Uiso 1 1 calc R
C11 C 0.23620(12) 0.45169(11) 0.65981(15) 0.0471(4) Uani 1 1 d .
C12 C 0.14779(15) 0.44068(14) 0.71829(16) 0.0590(4) Uani 1 1 d .
H12 H 0.0986 0.4926 0.7114 0.071 Uiso 1 1 calc R
C13 C 0.1319(2) 0.35441(17) 0.78611(19) 0.0766(6) Uani 1 1 d .
H13 H 0.0719 0.3480 0.8245 0.092 Uiso 1 1 calc R
C14 C 0.2026(2) 0.27825(17) 0.7980(2) 0.0900(8) Uani 1 1 d .
H14 H 0.1916 0.2199 0.8451 0.108 Uiso 1 1 calc R
C15 C 0.2901(2) 0.28741(15) 0.7403(3) 0.0900(8) Uani 1 1 d .
H15 H 0.3388 0.2349 0.7483 0.108 Uiso 1 1 calc R
C16 C 0.30739(15) 0.37389(13) 0.6702(2) 0.0654(5) Uani 1 1 d .
H16 H 0.3669 0.3792 0.6303 0.078 Uiso 1 1 calc R
C17 C 0.26736(11) 0.63674(11) 0.68572(15) 0.0449(3) Uani 1 1 d .
H17A H 0.2742 0.6974 0.6337 0.054 Uiso 1 1 calc R
H17B H 0.2048 0.6441 0.7257 0.054 Uiso 1 1 calc R
C18 C 0.36301(12) 0.62789(12) 0.80054(15) 0.0491(4) Uani 1 1 d .
H18A H 0.3550 0.5693 0.8559 0.059 Uiso 1 1 calc R
H18B H 0.4257 0.6180 0.7613 0.059 Uiso 1 1 calc R
C19 C 0.37826(15) 0.71821(16) 0.8904(2) 0.0718(6) Uani 1 1 d .
H19A H 0.3154 0.7273 0.9295 0.086 Uiso 1 1 calc R
H19B H 0.3846 0.7766 0.8340 0.086 Uiso 1 1 calc R
C20 C 0.47287(15) 0.71415(17) 1.0052(2) 0.0749(6) Uani 1 1 d .
H20A H 0.4678 0.6564 1.0617 0.112 Uiso 1 1 calc R
H20B H 0.4756 0.7740 1.0600 0.112 Uiso 1 1 calc R
H20C H 0.5361 0.7095 0.9678 0.112 Uiso 1 1 calc R

loop_
_atom_site_aniso_label
_atom_site_aniso_U_11
_atom_site_aniso_U_22
_atom_site_aniso_U_33
_atom_site_aniso_U_23
_atom_site_aniso_U_13
_atom_site_aniso_U_12
O1 0.0401(5) 0.0563(6) 0.0426(6) -0.0070(4) 0.0090(4) -0.0008(4)
O2 0.0453(5) 0.0476(6) 0.0465(6) 0.0014(4) 0.0123(4) 0.0066(4)
O3 0.0548(7) 0.0812(9) 0.0552(7) 0.0014(6) 0.0196(6) 0.0076(6)
C1 0.0395(7) 0.0459(8) 0.0400(7) -0.0011(6) 0.0104(6) -0.0011(6)
C2 0.0431(7) 0.0436(8) 0.0420(8) 0.0012(6) 0.0080(6) -0.0009(6)
C3 0.0492(8) 0.0397(7) 0.0406(8) -0.0004(6) 0.0086(6) 0.0001(6)
C4 0.0483(8) 0.0407(7) 0.0409(8) -0.0029(6) 0.0103(6) -0.0011(6)
C5 0.0545(9) 0.0503(9) 0.0539(9) -0.0050(7) 0.0176(7) 0.0026(7)
C6 0.0751(11) 0.0565(10) 0.0494(9) -0.0029(7) 0.0243(8) 0.0088(8)
C7 0.0818(12) 0.0617(10) 0.0407(9) -0.0059(7) 0.0090(8) 0.0078(9)
C8 0.0594(9) 0.0532(9) 0.0442(8) -0.0040(7) 0.0046(7) 0.0024(7)
C9 0.0448(8) 0.0623(10) 0.0422(8) -0.0063(7) 0.0065(6) 0.0075(7)
C10 0.0688(11) 0.0612(11) 0.0630(11) -0.0061(8) 0.0110(9) 0.0174(9)
C11 0.0544(8) 0.0452(8) 0.0383(7) -0.0021(6) 0.0007(6) -0.0067(6)
C12 0.0723(11) 0.0628(10) 0.0426(9) 0.0003(7) 0.0130(8) -0.0139(8)
C13 0.1052(16) 0.0748(13) 0.0478(10) 0.0056(9) 0.0105(10) -0.0338(12)
C14 0.122(2) 0.0694(14) 0.0656(13) 0.0194(10) -0.0141(13) -0.0392(14)
C15 0.0994(17) 0.0478(11) 0.1039(18) 0.0093(11) -0.0255(14) -0.0017(10)
C16 0.0663(11) 0.0476(9) 0.0757(12) 0.0020(8) -0.0021(9) -0.0014(8)
C17 0.0470(8) 0.0442(8) 0.0439(8) -0.0031(6) 0.0103(6) 0.0001(6)
C18 0.0510(8) 0.0486(8) 0.0459(8) -0.0058(7) 0.0053(7) 0.0006(7)
C19 0.0649(11) 0.0739(12) 0.0700(12) -0.0301(10) -0.0027(9) 0.0100(9)
C20 0.0677(11) 0.0830(14) 0.0678(12) -0.0300(10) -0.0017(9) 0.0006(10)

loop_
_atom_type_symbol
_atom_type_description
_atom_type_scat_dispersion_real
_atom_type_scat_dispersion_imag
_atom_type_scat_source
C C 0.0181 0.0091 'International Tables Vol C Tables 4.2.6.8 and 6.1.1.4'
H H 0.0000 0.0000 'International Tables Vol C Tables 4.2.6.8 and 6.1.1.4'
O O 0.0492 0.0322 'International Tables Vol C Tables 4.2.6.8 and 6.1.1.4'

loop_
_geom_angle_atom_site_label_1
_geom_angle_atom_site_label_2
_geom_angle_atom_site_label_3
_geom_angle
C4 O1 C1 107.82(10)
C9 O2 C2 117.79(12)
O1 C1 C11 109.05(11)
O1 C1 C17 106.22(11)
C11 C1 C17 112.09(12)
O1 C1 C2 104.76(10)
C11 C1 C2 108.74(11)
C17 C1 C2 115.53(12)
O2 C2 C3 106.07(11)
O2 C2 C1 113.67(11)
C3 C2 C1 102.13(11)
O2 C2 H2 111.5
C3 C2 H2 111.5
C1 C2 H2 111.5
C8 C3 C4 119.98(14)
C8 C3 C2 131.44(14)
C4 C3 C2 108.31(12)
O1 C4 C3 113.32(12)
O1 C4 C5 124.21(14)
C3 C4 C5 122.45(14)
C6 C5 C4 116.77(15)
C6 C5 H5 121.6
C4 C5 H5 121.6
C5 C6 C7 121.67(15)
C5 C6 H6 119.2
C7 C6 H6 119.2
C8 C7 C6 120.62(16)
C8 C7 H7 119.7
C6 C7 H7 119.7
C3 C8 C7 118.52(16)
C3 C8 H8 120.7
C7 C8 H8 120.7
O3 C9 O2 123.70(15)
O3 C9 C10 126.24(15)
O2 C9 C10 110.06(14)
C9 C10 H10A 109.5
C9 C10 H10B 109.5
H10A C10 H10B 109.5
C9 C10 H10C 109.5
H10A C10 H10C 109.5
H10B C10 H10C 109.5
C16 C11 C12 118.75(16)
C16 C11 C1 122.50(15)
C12 C11 C1 118.75(14)
C13 C12 C11 120.7(2)
C13 C12 H12 119.7
C11 C12 H12 119.7
C14 C13 C12 120.7(2)
C14 C13 H13 119.7
C12 C13 H13 119.7
C13 C14 C15 119.55(19)
C13 C14 H14 120.2
C15 C14 H14 120.2
C14 C15 C16 120.8(2)
C14 C15 H15 119.6
C16 C15 H15 119.6
C11 C16 C15 119.6(2)
C11 C16 H16 120.2
C15 C16 H16 120.2
C18 C17 C1 114.47(12)
C18 C17 H17A 108.6
C1 C17 H17A 108.6
C18 C17 H17B 108.6
C1 C17 H17B 108.6
H17A C17 H17B 107.6
C19 C18 C17 112.40(13)
C19 C18 H18A 109.1
C17 C18 H18A 109.1
C19 C18 H18B 109.1
C17 C18 H18B 109.1
H18A C18 H18B 107.9
C18 C19 C20 114.75(16)
C18 C19 H19A 108.6
C20 C19 H19A 108.6
C18 C19 H19B 108.6
C20 C19 H19B 108.6
H19A C19 H19B 107.6
C19 C20 H20A 109.5
C19 C20 H20B 109.5
H20A C20 H20B 109.5
C19 C20 H20C 109.5
H20A C20 H20C 109.5
H20B C20 H20C 109.5

loop_
_geom_bond_atom_site_label_1
_geom_bond_atom_site_label_2
_geom_bond_distance
O1 C4 1.3652(17)
O1 C1 1.4694(16)
O2 C9 1.3492(18)
O2 C2 1.4559(17)
O3 C9 1.2033(19)
C1 C11 1.520(2)
C1 C17 1.523(2)
C1 C2 1.5593(19)
C2 C3 1.495(2)
C2 H2 0.9900
C3 C8 1.381(2)
C3 C4 1.383(2)
C4 C5 1.386(2)
C5 C6 1.380(2)
C5 H5 0.9400
C6 C7 1.387(3)
C6 H6 0.9400
C7 C8 1.384(2)
C7 H7 0.9400
C8 H8 0.9400
C9 C10 1.492(2)
C10 H10A 0.9700
C10 H10B 0.9700
C10 H10C 0.9700
C11 C16 1.386(2)
C11 C12 1.397(2)
C12 C13 1.379(3)
C12 H12 0.9400
C13 C14 1.364(4)
C13 H13 0.9400
C14 C15 1.380(4)
C14 H14 0.9400
C15 C16 1.398(3)
C15 H15 0.9400
C16 H16 0.9400
C17 C18 1.522(2)
C17 H17A 0.9800
C17 H17B 0.9800
C18 C19 1.500(2)
C18 H18A 0.9800
C18 H18B 0.9800
C19 C20 1.509(3)
C19 H19A 0.9800
C19 H19B 0.9800
C20 H20A 0.9700
C20 H20B 0.9700
C20 H20C 0.9700

loop_
_geom_torsion_atom_site_label_1
_geom_torsion_atom_site_label_2
_geom_torsion_atom_site_label_3
_geom_torsion_atom_site_label_4
_geom_torsion
C4 O1 C1 C11 98.81(13)
C4 O1 C1 C17 -140.20(12)
C4 O1 C1 C2 -17.46(14)
C9 O2 C2 C3 157.29(12)
C9 O2 C2 C1 -91.30(14)
O1 C1 C2 O2 -95.23(13)
C11 C1 C2 O2 148.30(12)
C17 C1 C2 O2 21.26(17)
O1 C1 C2 C3 18.56(13)
C11 C1 C2 C3 -97.92(13)
C17 C1 C2 C3 135.05(12)
O2 C2 C3 C8 -68.3(2)
C1 C2 C3 C8 172.45(16)
O2 C2 C3 C4 105.55(13)
C1 C2 C3 C4 -13.74(15)
C1 O1 C4 C3 9.33(16)
C1 O1 C4 C5 -172.52(14)
C8 C3 C4 O1 178.16(13)
C2 C3 C4 O1 3.52(17)
C8 C3 C4 C5 0.0(2)
C2 C3 C4 C5 -174.67(14)
O1 C4 C5 C6 -177.52(14)
C3 C4 C5 C6 0.5(2)
C4 C5 C6 C7 -0.8(2)
C5 C6 C7 C8 0.7(3)
C4 C3 C8 C7 -0.1(2)
C2 C3 C8 C7 173.10(16)
C6 C7 C8 C3 -0.2(3)
C2 O2 C9 O3 3.2(2)
C2 O2 C9 C10 -177.72(12)
O1 C1 C11 C16 2.44(19)
C17 C1 C11 C16 -114.89(16)
C2 C1 C11 C16 116.13(16)
O1 C1 C11 C12 -177.90(12)
C17 C1 C11 C12 64.77(17)
C2 C1 C11 C12 -64.20(17)
C16 C11 C12 C13 0.5(2)
C1 C11 C12 C13 -179.13(15)
C11 C12 C13 C14 0.3(3)
C12 C13 C14 C15 -0.6(3)
C13 C14 C15 C16 0.1(3)
C12 C11 C16 C15 -1.0(3)
C1 C11 C16 C15 178.62(16)
C14 C15 C16 C11 0.7(3)
O1 C1 C17 C18 -58.84(15)
C11 C1 C17 C18 60.17(17)
C2 C1 C17 C18 -174.51(12)
C1 C17 C18 C19 177.54(15)
C17 C18 C19 C20 -179.27(17)
